data_7201964
loop_
_publ_author_name
'Zhang, Lei'
'Li, Zhao-Ji'
'Qin, Ye-Yan'
'Zhang, Jian'
'Cheng, Jian-Kai'
'Yin, Pei-Xiu'
'Yao, Yuan-Gen'

_publ_section_title
;
 Homochiral moganite-type metal--organic framework based on unusual
 (Ag2Cl)n skeletons
;
_journal_issue 6
_journal_name_full CrystEngComm
_journal_page_first 655
_journal_paper_doi 10.1039/b801310a
_journal_volume 10
_journal_year 2008
_chemical_formula_moiety '2(C20 H16 Ag2 Cl N4), N2 O6'
_chemical_formula_sum 'C40 H32 Ag4 Cl2 N10 O6'
_chemical_formula_weight 1251.14
_chemical_name_systematic
;
?
;
_space_group_IT_number 21
_symmetry_cell_setting orthorhombic
_symmetry_space_group_name_Hall 'C 2 2'
_symmetry_space_group_name_H-M 'C 2 2 2'
_atom_sites_solution_hydrogens geom
_atom_sites_solution_primary direct
_atom_sites_solution_secondary difmap
_audit_creation_method SHELXL-97
_cell_angle_alpha 90.00
_cell_angle_beta 90.00
_cell_angle_gamma 90.00
_cell_formula_units_Z 1
_cell_length_a 15.0535(16)
_cell_length_b 21.8564(19)
_cell_length_c 3.6939(4)
_cell_measurement_reflns_used 1407
_cell_measurement_temperature 293(2)
_cell_measurement_theta_max 27.4835
_cell_measurement_theta_min 2.7049
_cell_volume 1215.3(2)
_computing_cell_refinement 'Bruker XSCANS'
_computing_data_collection 'Bruker XSCANS'
_computing_data_reduction 'Bruker SHELXTL'
_computing_molecular_graphics 'Bruker SHELXTL'
_computing_publication_material 'Bruker SHELXTL'
_computing_structure_refinement 'SHELXL-97 (Sheldrick, 1997)'
_computing_structure_solution 'SHELXS-97 (Sheldrick, 1990)'
_diffrn_ambient_temperature 293(2)
_diffrn_detector_area_resol_mean none
_diffrn_measured_fraction_theta_full 0.995
_diffrn_measured_fraction_theta_max 0.995
_diffrn_measurement_device_type 'Bruker P4'
_diffrn_measurement_method '\w scans'
_diffrn_radiation_monochromator graphite
_diffrn_radiation_source 'fine-focus sealed tube'
_diffrn_radiation_type MoK\a
_diffrn_radiation_wavelength 0.71073
_diffrn_reflns_av_R_equivalents 0.0196
_diffrn_reflns_av_sigmaI/netI 0.0186
_diffrn_reflns_limit_h_max 16
_diffrn_reflns_limit_h_min -19
_diffrn_reflns_limit_k_max 27
_diffrn_reflns_limit_k_min -28
_diffrn_reflns_limit_l_max 4
_diffrn_reflns_limit_l_min -4
_diffrn_reflns_number 4700
_diffrn_reflns_theta_full 27.47
_diffrn_reflns_theta_max 27.47
_diffrn_reflns_theta_min 2.71
_diffrn_standards_interval_count 0
_diffrn_standards_interval_time .
_diffrn_standards_number 0
_exptl_absorpt_coefficient_mu 1.750
_exptl_absorpt_correction_T_max 0.966
_exptl_absorpt_correction_T_min 0.777
_exptl_absorpt_correction_type multi-scan
_exptl_absorpt_process_details CrystalClear
_exptl_crystal_colour White
_exptl_crystal_density_diffrn 1.709
_exptl_crystal_density_method 'not measured'
_exptl_crystal_description Prism
_exptl_crystal_F_000 612
_exptl_crystal_size_max 0.1700
_exptl_crystal_size_mid 0.1200
_exptl_crystal_size_min 0.0200
_refine_diff_density_max 1.206
_refine_diff_density_min -0.332
_refine_diff_density_rms 0.155
_refine_ls_abs_structure_details 'Flack H D (1983), Acta Cryst. A39, 876-881'
_refine_ls_abs_structure_Flack 0.01(11)
_refine_ls_extinction_method none
_refine_ls_goodness_of_fit_ref 1.012
_refine_ls_hydrogen_treatment constr
_refine_ls_matrix_type full
_refine_ls_number_parameters 86
_refine_ls_number_reflns 1399
_refine_ls_number_restraints 2
_refine_ls_restrained_S_all 1.018
_refine_ls_R_factor_all 0.0515
_refine_ls_R_factor_gt 0.0451
_refine_ls_shift/su_max 0.008
_refine_ls_shift/su_mean 0.000
_refine_ls_structure_factor_coef Fsqd
_refine_ls_weighting_details 'calc w=1/[\s^2^(Fo^2^)+(0.0850P)^2^+3.1534P] where P=(Fo^2^+2Fc^2^)/3'
_refine_ls_weighting_scheme calc
_refine_ls_wR_factor_gt 0.1310
_refine_ls_wR_factor_ref 0.1374
_reflns_number_gt 1194
_reflns_number_total 1399
_reflns_threshold_expression >2sigma(I)
_cod_data_source_file b801310a.txt
_cod_data_source_block a
_cod_depositor_comments
;
The following automatic conversions were performed:
'_symmetry_cell_setting' value 'Orthorhombic' changed to 'orthorhombic'
according to '/home/saulius/struct/CIF-dictionaries/cif_core.dic'
dictionary named 'cif_core.dic' version 2.4.1 from
2010-06-29.

'_exptl_absorpt_correction_type' value 'Multi-scan' changed
to 'multi-scan' according to
'/home/saulius/struct/CIF-dictionaries/cif_core.dic' dictionary named
'cif_core.dic' version 2.4.1 from 2010-06-29.

Automatic conversion script
Id: cif_fix_enum 1527 2010-12-29 10:47:43Z saulius 
;
_cod_original_sg_symbol_H-M C222
_cod_database_code 7201964

loop_
_symmetry_equiv_pos_as_xyz
'x, y, z'
'-x, -y, z'
'-x, y, -z'
'x, -y, -z'
'x+1/2, y+1/2, z'
'-x+1/2, -y+1/2, z'
'-x+1/2, y+1/2, -z'
'x+1/2, -y+1/2, -z'

loop_
_atom_site_label
_atom_site_type_symbol
_atom_site_fract_x
_atom_site_fract_y
_atom_site_fract_z
_atom_site_U_iso_or_equiv
_atom_site_adp_type
_atom_site_occupancy
_atom_site_symmetry_multiplicity
_atom_site_calc_flag
_atom_site_refinement_flags
_atom_site_disorder_assembly
_atom_site_disorder_group
Ag1 Ag 0.132758(16) 0.00276(2) -0.46460(14) 0.05711(8) Uani 0.50 1 d P . .
Cl1 Cl 0.0000 0.0000 0.0000 0.0606(3) Uani 1 4 d S . .
N1 N 0.18169(11) 0.09534(7) -0.4422(6) 0.0497(5) Uani 1 1 d . . .
C7 C 0.29363(12) 0.17136(9) -0.5290(9) 0.0478(5) Uani 1 1 d . . .
H7A H 0.3518 0.1804 -0.5946 0.057 Uiso 1 1 calc R . .
C6 C 0.26413(14) 0.11221(9) -0.5318(11) 0.0559(6) Uani 1 1 d . . .
H6A H 0.3039 0.0818 -0.6005 0.067 Uiso 1 1 calc R . .
C5 C 0.23564(13) 0.21785(8) -0.4267(6) 0.0434(6) Uani 1 1 d . . .
C4 C 0.12681(15) 0.13995(11) -0.3319(7) 0.0498(6) Uani 1 1 d . . .
H4A H 0.0699 0.1292 -0.2573 0.060 Uiso 1 1 calc R . .
C3 C 0.14992(15) 0.20008(11) -0.3231(7) 0.0450(6) Uani 1 1 d . . .
H3A H 0.1089 0.2293 -0.2486 0.054 Uiso 1 1 calc R . .
N2 N 0.0000 0.3518(3) 0.0000 0.092(3) Uani 0.50 2 d SPD . .
O1 O 0.0000 0.30546(15) 0.0000 0.0558(12) Uani 0.50 2 d SPD . .
O2 O -0.0060(5) 0.3846(3) -0.2922(16) 0.126(2) Uani 0.50 1 d PD . .

loop_
_atom_site_aniso_label
_atom_site_aniso_U_11
_atom_site_aniso_U_22
_atom_site_aniso_U_33
_atom_site_aniso_U_23
_atom_site_aniso_U_13
_atom_site_aniso_U_12
Ag1 0.06341(13) 0.03174(10) 0.07618(19) -0.01616(18) 0.0026(2) -0.0046(3)
Cl1 0.0491(4) 0.0755(6) 0.0572(5) 0.000 0.000 0.000
N1 0.0471(8) 0.0362(7) 0.0657(13) -0.0037(9) -0.0013(9) -0.0044(6)
C7 0.0377(8) 0.0443(8) 0.0615(12) 0.0029(14) 0.0027(13) -0.0023(7)
C6 0.0505(10) 0.0401(9) 0.0770(15) -0.0104(16) 0.0088(15) 0.0040(8)
C5 0.0455(9) 0.0351(9) 0.0498(15) 0.0003(8) -0.0006(8) -0.0019(7)
C4 0.0423(10) 0.0457(11) 0.0613(12) -0.0027(10) 0.0034(10) -0.0031(9)
C3 0.0427(10) 0.0396(10) 0.0527(11) -0.0033(9) 0.0051(9) 0.0002(8)
N2 0.031(2) 0.158(7) 0.086(4) 0.000 -0.012(5) 0.000
O1 0.0334(15) 0.0319(15) 0.102(3) 0.000 -0.003(4) 0.000
O2 0.076(2) 0.153(4) 0.150(4) 0.011(4) -0.020(5) -0.024(4)

loop_
_atom_type_symbol
_atom_type_description
_atom_type_scat_dispersion_real
_atom_type_scat_dispersion_imag
_atom_type_scat_source
C C 0.0033 0.0016 'International Tables Vol C Tables 4.2.6.8 and 6.1.1.4'
H H 0.0000 0.0000 'International Tables Vol C Tables 4.2.6.8 and 6.1.1.4'
N N 0.0061 0.0033 'International Tables Vol C Tables 4.2.6.8 and 6.1.1.4'
O O 0.0106 0.0060 'International Tables Vol C Tables 4.2.6.8 and 6.1.1.4'
Ag Ag -0.8971 1.1015 'International Tables Vol C Tables 4.2.6.8 and 6.1.1.4'
Cl Cl 0.1484 0.1585 'International Tables Vol C Tables 4.2.6.8 and 6.1.1.4'

loop_
_geom_angle_atom_site_label_1
_geom_angle_atom_site_label_2
_geom_angle_atom_site_label_3
_geom_angle
_geom_angle_site_symmetry_1
_geom_angle_site_symmetry_3
_geom_angle_publ_flag
Ag1 Ag1 N1 115.3(2) 4_554 . ?
Ag1 Ag1 N1 58.2(2) 4_554 4_554 ?
N1 Ag1 N1 140.70(9) . 4_554 ?
Ag1 Ag1 Cl1 125.59(8) 4_554 . ?
N1 Ag1 Cl1 104.82(6) . . ?
N1 Ag1 Cl1 108.67(5) 4_554 . ?
Ag1 Ag1 Cl1 49.63(8) 4_554 1_554 ?
N1 Ag1 Cl1 106.86(6) . 1_554 ?
N1 Ag1 Cl1 95.90(5) 4_554 1_554 ?
Cl1 Ag1 Cl1 85.329(11) . 1_554 ?
Ag1 Cl1 Ag1 177.38(2) 2 4 ?
Ag1 Cl1 Ag1 98.72(2) 2 . ?
Ag1 Cl1 Ag1 81.34(2) 4 . ?
Ag1 Cl1 Ag1 81.34(2) 2 3 ?
Ag1 Cl1 Ag1 98.72(2) 4 3 ?
Ag1 Cl1 Ag1 177.38(2) . 3 ?
Ag1 Cl1 Ag1 4.776(18) 2 3_554 ?
Ag1 Cl1 Ag1 175.953(16) 4 3_554 ?
Ag1 Cl1 Ag1 94.614(11) . 3_554 ?
Ag1 Cl1 Ag1 85.329(11) 3 3_554 ?
Ag1 Cl1 Ag1 175.953(16) 2 1_556 ?
Ag1 Cl1 Ag1 4.776(18) 4 1_556 ?
Ag1 Cl1 Ag1 85.329(11) . 1_556 ?
Ag1 Cl1 Ag1 94.614(11) 3 1_556 ?
Ag1 Cl1 Ag1 177.55(2) 3_554 1_556 ?
Ag1 Cl1 Ag1 94.614(11) 2 4_554 ?
Ag1 Cl1 Ag1 85.329(11) 4 4_554 ?
Ag1 Cl1 Ag1 4.776(18) . 4_554 ?
Ag1 Cl1 Ag1 175.953(16) 3 4_554 ?
Ag1 Cl1 Ag1 90.624(19) 3_554 4_554 ?
Ag1 Cl1 Ag1 89.428(19) 1_556 4_554 ?
Ag1 Cl1 Ag1 85.329(11) 2 2_556 ?
Ag1 Cl1 Ag1 94.614(11) 4 2_556 ?
Ag1 Cl1 Ag1 175.953(16) . 2_556 ?
Ag1 Cl1 Ag1 4.776(18) 3 2_556 ?
Ag1 Cl1 Ag1 89.428(19) 3_554 2_556 ?
Ag1 Cl1 Ag1 90.624(19) 1_556 2_556 ?
Ag1 Cl1 Ag1 177.55(2) 4_554 2_556 ?
C6 N1 C4 116.53(18) . . ?
C6 N1 Ag1 124.55(14) . . ?
C4 N1 Ag1 118.92(15) . . ?
C6 N1 Ag1 121.28(14) . 4_554 ?
C4 N1 Ag1 121.83(14) . 4_554 ?
Ag1 N1 Ag1 6.52(3) . 4_554 ?
C6 C7 C5 119.25(19) . . ?
C6 C7 H7A 120.4 . . ?
C5 C7 H7A 120.4 . . ?
N1 C6 C7 124.1(2) . . ?
N1 C6 H6A 117.9 . . ?
C7 C6 H6A 117.9 . . ?
C7 C5 C3 116.72(18) . . ?
C7 C5 C5 120.9(2) . 6 ?
C3 C5 C5 122.4(2) . 6 ?
N1 C4 C3 123.5(2) . . ?
N1 C4 H4A 118.2 . . ?
C3 C4 H4A 118.2 . . ?
C4 C3 C5 119.8(2) . . ?
C4 C3 H3A 120.1 . . ?
C5 C3 H3A 120.1 . . ?
O1 N2 O2 123.5(3) . 3 ?
O1 N2 O2 123.5(3) . . ?
O2 N2 O2 113.0(7) 3 . ?
N2 O2 O2 144.8(4) . 3_554 ?

loop_
_geom_bond_atom_site_label_1
_geom_bond_atom_site_label_2
_geom_bond_distance
_geom_bond_site_symmetry_2
_geom_bond_publ_flag
Ag1 Ag1 0.2879(10) 4_554 ?
Ag1 N1 2.1550(17) . ?
Ag1 N1 2.2929(17) 4_554 ?
Ag1 Cl1 2.6349(4) . ?
Ag1 Cl1 2.8123(5) 1_554 ?
Cl1 Ag1 2.6349(4) 2 ?
Cl1 Ag1 2.6349(4) 4 ?
Cl1 Ag1 2.6349(4) 3 ?
Cl1 Ag1 2.8123(5) 3_554 ?
Cl1 Ag1 2.8123(5) 1_556 ?
Cl1 Ag1 2.8123(5) 4_554 ?
Cl1 Ag1 2.8123(5) 2_556 ?
N1 C6 1.336(3) . ?
N1 C4 1.342(3) . ?
N1 Ag1 2.2929(17) 4_554 ?
C7 C6 1.367(3) . ?
C7 C5 1.392(3) . ?
C7 H7A 0.9300 . ?
C6 H6A 0.9300 . ?
C5 C3 1.401(3) . ?
C5 C5 1.471(4) 6 ?
C4 C3 1.360(3) . ?
C4 H4A 0.9300 . ?
C3 H3A 0.9300 . ?
N2 O1 1.012(6) . ?
N2 O2 1.299(7) 3 ?
N2 O2 1.299(7) . ?
O2 O2 1.546(12) 3_554 ?
